data_1000272
loop_
_publ_author_name
'Courbion, G'
'Randrianohavy, J V'
'Rousseau, J J'

_publ_section_title
;
ESR Study of Cr^3+^ and Fe^3+^ Ions in K Ga F~4~ Single Crystals
;
_journal_coden_ASTM JSSCBI
_journal_name_full 'Journal of Solid State Chemistry'
_journal_page_first 285
_journal_page_last 292
_journal_paper_doi 10.1016/0022-4596(89)90016-9
_journal_volume 81
_journal_year 1989
_chemical_formula_structural 'K (Ga F4)'
_chemical_formula_sum 'F4 Ga K'
_chemical_name_systematic 'Potassium tetrafluorogallate'
_space_group_IT_number 62
_symmetry_cell_setting orthorhombic
_symmetry_Int_Tables_number 62
_symmetry_space_group_name_Hall '-P 2ac 2n'
_symmetry_space_group_name_H-M 'P n m a'
_cell_angle_alpha 90
_cell_angle_beta 90
_cell_angle_gamma 90
_cell_formula_units_Z 8
_cell_length_a 12.211(7)
_cell_length_b 7.496(2)
_cell_length_c 7.635(3)
_cell_volume 698.9
_refine_ls_R_factor_all 0.0256
_cod_database_code 1000272

loop_
_symmetry_equiv_pos_as_xyz
x,y,z
1/2+x,1/2-y,1/2-z
-x,1/2+y,-z
1/2-x,-y,1/2+z
-x,-y,-z
1/2-x,1/2+y,1/2+z
x,1/2-y,z
1/2+x,y,1/2-z

loop_
_atom_site_aniso_label
_atom_site_aniso_U_11
_atom_site_aniso_U_12
_atom_site_aniso_U_13
_atom_site_aniso_U_22
_atom_site_aniso_U_23
_atom_site_aniso_U_33
Ga1 0.0100(1) -0.0004 0.0001 0.0051(1) 0.0001 0.0066(1)
K1 0.0224(2) 0. -0.0003(3) 0.0134(2) 0. 0.0161(2)
K2 0.0222(2) 0. .0000(3) 0.0141(2) 0. 0.0163(2)
F1 0.0360(7) 0.0021(4) -0.0002(3) 0.0186(5) -0.0004(5) 0.0072(4)
F2 0.0211(6) 0. -0.0031(5) 0.0060(5) 0. 0.0197(6)
F3 0.0208(6) 0. -0.0023(5) 0.0057(5) 0. 0.0198(7)
F4 0.0110(3) -0.0017(3) 0.0005(5) 0.0146(4) -0.0012(6) 0.0250(4)
F5 0.0111(3) -0.0020(3) 0.0005(4) 0.0143(4) 0.0019(5) 0.0209(4)

loop_
_atom_site_label
_atom_site_type_symbol
_atom_site_symmetry_multiplicity
_atom_site_Wyckoff_symbol
_atom_site_fract_x
_atom_site_fract_y
_atom_site_fract_z
_atom_site_occupancy
_atom_site_attached_hydrogens
_atom_site_calc_flag
Ga1 Ga3+ 8 d 0.2491 0.0004 0.1249 1. 0 d
K1 K1+ 4 c 0.518 0.75 0.1237(1) 1. 0 d
K2 K1+ 4 c 0.9747 0.25 0.1242(1) 1. 0 d
F1 F1- 8 d 0.7520(1) 0.0358(2) 0.1246(2) 1. 0 d
F2 F1- 4 c 0.2805(1) 0.75 0.1580(2) 1. 0 d
F3 F1- 4 c 0.2167(1) 0.25 0.0924(2) 1. 0 d
F4 F1- 8 d 0.1024(1) -0.0426(1) 0.1284(2) 1. 0 d
F5 F1- 8 d 0.3957(1) 0.0437(1) 0.1163(2) 1. 0 d

loop_
_atom_type_symbol
_atom_type_oxidation_number
Ga3+ 3.000
K1+ 1.000
F1- -1.000
